data_4330233
loop_
_publ_author_name
'Julia Kozhukh'
'Stephen J. Lippard'

_publ_contact_author_address
;Department of Chemisry
Massachusetts Institute of Technology
Cambridge, MA 02139
;
_publ_contact_author_email lippard@mit.edu
_publ_contact_author_name 'Stephen J. Lippard'
_publ_contact_author_phone 617-253-1892
_publ_section_title
;
 Variable Nitric Oxide Reactivity of Tropocoronand Cobalt(III) Nitrite
 Complexes as a Function of the Polymethylene Linker Chain Length
;
_journal_name_full 'Inorganic Chemistry'
_journal_page_first 9416
_journal_page_last 9422
_journal_paper_doi 10.1021/ic3012266
_journal_volume 51
_journal_year 2012
_chemical_formula_sum 'C24 H30 Co N5 O2'
_chemical_formula_weight 479.46
_chemical_name_systematic
; 
 ? 
;
_space_group_IT_number 15
_symmetry_cell_setting monoclinic
_symmetry_space_group_name_Hall '-C 2yc'
_symmetry_space_group_name_H-M 'C 1 2/c 1'
_atom_sites_solution_hydrogens geom
_atom_sites_solution_primary direct
_atom_sites_solution_secondary difmap
_audit_creation_method SHELXL-97
_cell_angle_alpha 90.00
_cell_angle_beta 90.910(2)
_cell_angle_gamma 90.00
_cell_formula_units_Z 4
_cell_length_a 15.9717(17)
_cell_length_b 13.0636(14)
_cell_length_c 10.3826(11)
_cell_measurement_reflns_used 2692
_cell_measurement_temperature 100(2)
_cell_measurement_theta_max 23.71
_cell_measurement_theta_min 2.55
_cell_volume 2166.0(4)
_computing_cell_refinement 'Bruker SMART'
_computing_data_collection 'Bruker SMART'
_computing_data_reduction 'Bruker SAINT'
_computing_molecular_graphics 'Bruker SHELXTL'
_computing_publication_material 'Bruker SHELXTL'
_computing_structure_refinement 'SHELXL-97 (Sheldrick, 2008)'
_computing_structure_solution 'SHELXS-97 (Sheldrick, 2008)'
_diffrn_ambient_temperature 100(2)
_diffrn_measured_fraction_theta_full 1.000
_diffrn_measured_fraction_theta_max 1.000
_diffrn_measurement_device_type 'CCD area detector'
_diffrn_measurement_method 'phi and omega scans'
_diffrn_radiation_monochromator graphite
_diffrn_radiation_source 'fine-focus sealed tube'
_diffrn_radiation_type MoK\a
_diffrn_radiation_wavelength 0.71073
_diffrn_reflns_av_R_equivalents 0.0728
_diffrn_reflns_av_sigmaI/netI 0.0442
_diffrn_reflns_limit_h_max 20
_diffrn_reflns_limit_h_min -20
_diffrn_reflns_limit_k_max 16
_diffrn_reflns_limit_k_min -16
_diffrn_reflns_limit_l_max 13
_diffrn_reflns_limit_l_min -13
_diffrn_reflns_number 19369
_diffrn_reflns_theta_full 26.78
_diffrn_reflns_theta_max 26.78
_diffrn_reflns_theta_min 2.01
_exptl_absorpt_coefficient_mu 0.825
_exptl_absorpt_correction_T_max 0.9757
_exptl_absorpt_correction_T_min 0.8932
_exptl_absorpt_correction_type multi-scan
_exptl_absorpt_process_details 'SADABS (Sheldrick, 2003)'
_exptl_crystal_colour brown
_exptl_crystal_density_diffrn 1.470
_exptl_crystal_description block
_exptl_crystal_F_000 1008
_exptl_crystal_size_max 0.14
_exptl_crystal_size_mid 0.08
_exptl_crystal_size_min 0.03
_refine_diff_density_max 0.603
_refine_diff_density_min -0.375
_refine_diff_density_rms 0.070
_refine_ls_extinction_method none
_refine_ls_goodness_of_fit_ref 1.053
_refine_ls_hydrogen_treatment constr
_refine_ls_matrix_type full
_refine_ls_number_parameters 146
_refine_ls_number_reflns 2319
_refine_ls_number_restraints 0
_refine_ls_restrained_S_all 1.053
_refine_ls_R_factor_all 0.0571
_refine_ls_R_factor_gt 0.0385
_refine_ls_shift/su_max 0.000
_refine_ls_shift/su_mean 0.000
_refine_ls_structure_factor_coef Fsqd
_refine_ls_weighting_details 'calc w=1/[\s^2^(Fo^2^)+(0.0238P)^2^+4.3776P] where P=(Fo^2^+2Fc^2^)/3'
_refine_ls_weighting_scheme calc
_refine_ls_wR_factor_gt 0.0738
_refine_ls_wR_factor_ref 0.0805
_reflns_number_gt 1844
_reflns_number_total 2319
_reflns_threshold_expression >2sigma(I)
_cod_data_source_file ic3012266_si_003_2.cif
_cod_data_source_block jk81_0m
_cod_database_code 4330233

loop_
_symmetry_equiv_pos_as_xyz
'x, y, z'
'-x, y, -z+1/2'
'x+1/2, y+1/2, z'
'-x+1/2, y+1/2, -z+1/2'
'-x, -y, -z'
'x, -y, z-1/2'
'-x+1/2, -y+1/2, -z'
'x+1/2, -y+1/2, z-1/2'

loop_
_atom_site_label
_atom_site_type_symbol
_atom_site_fract_x
_atom_site_fract_y
_atom_site_fract_z
_atom_site_U_iso_or_equiv
_atom_site_adp_type
_atom_site_occupancy
_atom_site_symmetry_multiplicity
_atom_site_calc_flag
_atom_site_refinement_flags
Co1 Co 0.5000 0.22692(3) 0.2500 0.01312(13) Uani 1 2 d S
N1 N 0.45259(11) 0.22813(15) 0.07988(16) 0.0148(4) Uani 1 1 d .
O1 O 0.56303(10) 0.09415(13) 0.22533(14) 0.0201(4) Uani 1 1 d .
N3 N 0.5000 0.0383(2) 0.2500 0.0236(7) Uani 1 2 d S
C1 C 0.38840(14) 0.29131(17) 0.0602(2) 0.0158(5) Uani 1 1 d .
C7 C 0.36561(14) 0.34685(17) 0.1782(2) 0.0160(5) Uani 1 1 d .
C2 C 0.34989(15) 0.30693(18) -0.0627(2) 0.0196(5) Uani 1 1 d .
H2 H 0.3773 0.2734 -0.1314 0.023 Uiso 1 1 calc R
C4 C 0.22691(16) 0.42303(18) -0.0284(2) 0.0230(6) Uani 1 1 d .
H4 H 0.1805 0.4528 -0.0728 0.028 Uiso 1 1 calc R
C5 C 0.23549(15) 0.44447(18) 0.1016(2) 0.0214(5) Uani 1 1 d .
H5 H 0.1932 0.4874 0.1357 0.026 Uiso 1 1 calc R
C6 C 0.29643(15) 0.41289(18) 0.1902(2) 0.0202(5) Uani 1 1 d .
H6 H 0.2903 0.4409 0.2739 0.024 Uiso 1 1 calc R
C3 C 0.28012(15) 0.36181(18) -0.0999(2) 0.0212(5) Uani 1 1 d .
H3 H 0.2660 0.3571 -0.1889 0.025 Uiso 1 1 calc R
N2 N 0.41761(12) 0.32631(15) 0.27694(18) 0.0179(4) Uani 1 1 d .
C13 C 0.36634(17) 0.2389(2) 0.5377(3) 0.0361(7) Uani 1 1 d .
H13A H 0.3198 0.2212 0.5955 0.043 Uiso 1 1 calc R
H13B H 0.3611 0.1952 0.4602 0.043 Uiso 1 1 calc R
C11 C 0.41636(17) 0.3900(2) 0.3940(2) 0.0271(6) Uani 1 1 d .
H11A H 0.4002 0.4606 0.3695 0.033 Uiso 1 1 calc R
H11B H 0.4737 0.3928 0.4316 0.033 Uiso 1 1 calc R
C12 C 0.35664(19) 0.3517(2) 0.4965(3) 0.0372(7) Uani 1 1 d .
H12A H 0.2986 0.3618 0.4640 0.045 Uiso 1 1 calc R
H12B H 0.3640 0.3951 0.5740 0.045 Uiso 1 1 calc R
C15 C 0.51582(15) 0.16404(18) 0.5245(2) 0.0178(5) Uani 1 1 d .
H15A H 0.5634 0.1450 0.5819 0.021 Uiso 1 1 calc R
H15B H 0.4929 0.1001 0.4867 0.021 Uiso 1 1 calc R
C14 C 0.44790(17) 0.2143(2) 0.6056(2) 0.0307(6) Uani 1 1 d .
H14A H 0.4358 0.1684 0.6789 0.037 Uiso 1 1 calc R
H14B H 0.4710 0.2787 0.6419 0.037 Uiso 1 1 calc R

loop_
_atom_site_aniso_label
_atom_site_aniso_U_11
_atom_site_aniso_U_22
_atom_site_aniso_U_33
_atom_site_aniso_U_23
_atom_site_aniso_U_13
_atom_site_aniso_U_12
Co1 0.0150(2) 0.0117(2) 0.0127(2) 0.000 0.00020(16) 0.000
N1 0.0163(10) 0.0133(9) 0.0146(9) 0.0005(8) 0.0013(7) -0.0007(9)
O1 0.0223(9) 0.0203(9) 0.0178(8) -0.0028(7) -0.0008(7) 0.0031(7)
N3 0.0342(19) 0.0175(16) 0.0190(15) 0.000 -0.0037(13) 0.000
C1 0.0159(12) 0.0135(12) 0.0179(11) 0.0013(9) -0.0015(9) -0.0050(9)
C7 0.0190(12) 0.0110(11) 0.0179(11) -0.0005(9) -0.0020(9) -0.0030(9)
C2 0.0239(13) 0.0170(12) 0.0177(11) 0.0009(9) -0.0027(10) -0.0038(10)
C4 0.0212(13) 0.0151(13) 0.0325(14) 0.0082(10) -0.0103(11) -0.0022(11)
C5 0.0163(13) 0.0131(12) 0.0347(14) 0.0014(10) -0.0031(11) -0.0002(10)
C6 0.0211(13) 0.0148(12) 0.0247(12) -0.0033(10) -0.0027(10) 0.0015(10)
C3 0.0249(13) 0.0169(13) 0.0217(12) 0.0074(10) -0.0080(10) -0.0063(11)
N2 0.0217(11) 0.0171(11) 0.0149(10) -0.0027(8) -0.0017(8) 0.0042(9)
C13 0.0309(15) 0.0503(19) 0.0274(14) 0.0029(13) 0.0084(12) 0.0058(14)
C11 0.0309(15) 0.0263(15) 0.0237(13) -0.0121(11) -0.0094(11) 0.0144(12)
C12 0.0419(17) 0.0487(19) 0.0210(13) -0.0063(13) 0.0030(12) 0.0258(15)
C15 0.0200(12) 0.0186(13) 0.0149(11) 0.0029(9) 0.0001(9) -0.0003(10)
C14 0.0362(16) 0.0310(16) 0.0251(13) 0.0047(12) 0.0115(11) 0.0035(13)

loop_
_atom_type_symbol
_atom_type_description
_atom_type_scat_dispersion_real
_atom_type_scat_dispersion_imag
_atom_type_scat_source
C C 0.0033 0.0016 'International Tables Vol C Tables 4.2.6.8 and 6.1.1.4'
H H 0.0000 0.0000 'International Tables Vol C Tables 4.2.6.8 and 6.1.1.4'
N N 0.0061 0.0033 'International Tables Vol C Tables 4.2.6.8 and 6.1.1.4'
O O 0.0106 0.0060 'International Tables Vol C Tables 4.2.6.8 and 6.1.1.4'
Co Co 0.3494 0.9721 'International Tables Vol C Tables 4.2.6.8 and 6.1.1.4'

loop_
_geom_angle_atom_site_label_1
_geom_angle_atom_site_label_2
_geom_angle_atom_site_label_3
_geom_angle
_geom_angle_site_symmetry_1
_geom_angle_site_symmetry_3
N2 Co1 N2 92.22(12) 2_655 .
N2 Co1 N1 82.14(8) 2_655 2_655
N2 Co1 N1 97.19(8) . 2_655
N2 Co1 N1 97.19(8) 2_655 .
N2 Co1 N1 82.14(8) . .
N1 Co1 N1 179.05(12) 2_655 .
N2 Co1 O1 164.84(8) 2_655 2_655
N2 Co1 O1 102.89(8) . 2_655
N1 Co1 O1 94.63(7) 2_655 2_655
N1 Co1 O1 86.19(7) . 2_655
N2 Co1 O1 102.89(8) 2_655 .
N2 Co1 O1 164.84(8) . .
N1 Co1 O1 86.19(7) 2_655 .
N1 Co1 O1 94.63(7) . .
O1 Co1 O1 62.03(10) 2_655 .
C1 N1 C15 121.01(19) . 2_655
C1 N1 Co1 116.12(15) . .
C15 N1 Co1 122.87(15) 2_655 .
N3 O1 Co1 93.98(15) . .
O1 N3 O1 110.0(3) . 2_655
N1 C1 C2 123.2(2) . .
N1 C1 C7 112.2(2) . .
C2 C1 C7 124.5(2) . .
N2 C7 C6 122.3(2) . .
N2 C7 C1 112.3(2) . .
C6 C7 C1 125.4(2) . .
C3 C2 C1 131.6(2) . .
C5 C4 C3 125.8(2) . .
C4 C5 C6 130.0(2) . .
C5 C6 C7 131.7(2) . .
C2 C3 C4 130.5(2) . .
C7 N2 C11 120.2(2) . .
C7 N2 Co1 117.01(15) . .
C11 N2 Co1 122.24(15) . .
C14 C13 C12 114.6(3) . .
N2 C11 C12 114.0(2) . .
C11 C12 C13 116.5(2) . .
N1 C15 C14 114.6(2) 2_655 .
C13 C14 C15 116.7(2) . .

loop_
_geom_bond_atom_site_label_1
_geom_bond_atom_site_label_2
_geom_bond_distance
_geom_bond_site_symmetry_2
Co1 N2 1.8728(19) 2_655
Co1 N2 1.8728(19) .
Co1 N1 1.9107(18) 2_655
Co1 N1 1.9107(18) .
Co1 O1 2.0237(17) 2_655
Co1 O1 2.0237(17) .
N1 C1 1.329(3) .
N1 C15 1.465(3) 2_655
O1 N3 1.273(2) .
N3 O1 1.273(2) 2_655
C1 C2 1.423(3) .
C1 C7 1.474(3) .
C7 N2 1.336(3) .
C7 C6 1.409(3) .
C2 C3 1.375(3) .
C4 C5 1.384(3) .
C4 C3 1.390(3) .
C5 C6 1.391(3) .
N2 C11 1.473(3) .
C13 C14 1.506(4) .
C13 C12 1.542(4) .
C11 C12 1.524(4) .
C15 N1 1.465(3) 2_655
C15 C14 1.532(3) .
